data_7028467
loop_
_publ_author_name
'Das, Mithun'
'Chatterjee, Sudipta'
'Harms, Klaus'
'Mondal, Tapan Kumar'
'Chattopadhyay, Shouvik'

_publ_section_title
;
 Formation of bis(\m-tetrazolato)dinickel(ii) complexes with N,N,O-donor
 Schiff bases via in situ 1,3-dipolar cyclo-additions: isolation of a
 novel bi-cyclic trinuclear nickel(ii)-sodium(i)-nickel(ii) complex.
;
_journal_issue 7
_journal_name_full 'Dalton transactions (Cambridge, England : 2003)'
_journal_page_first 2936
_journal_page_last 2947
_journal_paper_doi 10.1039/c3dt52796d
_journal_volume 43
_journal_year 2014
_chemical_formula_moiety 'C34 H40 N14 Na Ni2 O5, Cl O4, H2 O'
_chemical_formula_sum 'C34 H40 Cl N14 Na Ni2 O9'
_chemical_formula_weight 982.62
_chemical_name_systematic
;
 ?
;
_space_group_IT_number 14
_symmetry_cell_setting monoclinic
_symmetry_space_group_name_Hall '-P 2ybc'
_symmetry_space_group_name_H-M 'P 1 21/c 1'
_atom_sites_solution_hydrogens geom
_atom_sites_solution_primary direct
_atom_sites_solution_secondary difmap
_audit_creation_method SHELXL-97
_cell_angle_alpha 90.00
_cell_angle_beta 95.7190(10)
_cell_angle_gamma 90.00
_cell_formula_units_Z 4
_cell_length_a 10.8601(3)
_cell_length_b 20.9255(5)
_cell_length_c 22.4384(6)
_cell_measurement_reflns_used 66876
_cell_measurement_temperature 150(2)
_cell_measurement_theta_max 24.7
_cell_measurement_theta_min 1.8
_cell_volume 5073.8(2)
_computing_cell_refinement 'Bruker SMART'
_computing_data_collection 'Bruker SMART'
_computing_data_reduction 'Bruker SAINT'
_computing_molecular_graphics 'Ortep-3 for Windows (Farrugia, 1997)'
_computing_publication_material 'WINGX V1.80.05'
_computing_structure_refinement 'SHELXL-97 (Sheldrick, 1997)'
_computing_structure_solution 'SHELXS-97 (Sheldrick, 1990)'
_diffrn_ambient_temperature 150(2)
_diffrn_measured_fraction_theta_full 0.988
_diffrn_measured_fraction_theta_max 0.988
_diffrn_measurement_device_type 'CCD area detector'
_diffrn_measurement_method 'phi and omega scans'
_diffrn_radiation_monochromator graphite
_diffrn_radiation_source 'fine-focus sealed tube'
_diffrn_radiation_type MoK\a
_diffrn_radiation_wavelength 0.71073
_diffrn_reflns_av_R_equivalents 0.0638
_diffrn_reflns_av_sigmaI/netI 0.0419
_diffrn_reflns_limit_h_max 12
_diffrn_reflns_limit_h_min -12
_diffrn_reflns_limit_k_max 24
_diffrn_reflns_limit_k_min -24
_diffrn_reflns_limit_l_max 26
_diffrn_reflns_limit_l_min -26
_diffrn_reflns_number 66876
_diffrn_reflns_theta_full 24.67
_diffrn_reflns_theta_max 24.67
_diffrn_reflns_theta_min 1.82
_exptl_absorpt_coefficient_mu 0.861
_exptl_absorpt_correction_T_max 0.9112
_exptl_absorpt_correction_T_min 0.8889
_exptl_absorpt_correction_type multi-scan
_exptl_absorpt_process_details '(R.H. Blessing, Acta Crystallogr., Sect A 1995)'
_exptl_crystal_colour red
_exptl_crystal_density_diffrn 1.231
_exptl_crystal_density_method 'not measured'
_exptl_crystal_description Rectangular
_exptl_crystal_F_000 1865
_exptl_crystal_size_max 0.14
_exptl_crystal_size_mid 0.13
_exptl_crystal_size_min 0.11
_platon_squeeze_details
;
SQUEEZE was used to remove the contributions of one solvent water molecule.
;
_refine_diff_density_max 0.772
_refine_diff_density_min -0.514
_refine_diff_density_rms 0.056
_refine_ls_extinction_method none
_refine_ls_goodness_of_fit_ref 1.058
_refine_ls_hydrogen_treatment mixed
_refine_ls_matrix_type full
_refine_ls_number_parameters 564
_refine_ls_number_reflns 8522
_refine_ls_number_restraints 0
_refine_ls_restrained_S_all 1.058
_refine_ls_R_factor_all 0.0720
_refine_ls_R_factor_gt 0.0495
_refine_ls_shift/su_max 0.000
_refine_ls_shift/su_mean 0.000
_refine_ls_structure_factor_coef Fsqd
_refine_ls_weighting_details 'calc w=1/[\s^2^(Fo^2^)+(0.0851P)^2^+0.0000P] where P=(Fo^2^+2Fc^2^)/3'
_refine_ls_weighting_scheme calc
_refine_ls_wR_factor_gt 0.1414
_refine_ls_wR_factor_ref 0.1490
_reflns_number_gt 5871
_reflns_number_total 8522
_reflns_threshold_expression >2\s(I)
_cod_data_source_file c3dt52796d.txt
_cod_data_source_block 2
_cod_depositor_comments
;
The following automatic conversions were performed:

'_symmetry_cell_setting' value 'Monoclinic' changed to 'monoclinic'
according to
/usr/data/users/saulius/automatic-downloads/current/RSC/lib/dictionaries/cif_core.dic
dictionary named 'cif_core.dic' version 2.4.2 from
2011-04-26.

'_exptl_absorpt_correction_type' value 'Multi-Scan'
changed to 'multi-scan' according to
/usr/data/users/saulius/automatic-downloads/current/RSC/lib/dictionaries/cif_core.dic
dictionary named 'cif_core.dic' version 2.4.2 from 2011-04-26.

Automatic conversion script
Id: cif_fix_values 2281 2013-09-26 08:29:07Z andrius 
;
_cod_original_sg_symbol_H-M 'P 21/c'
_cod_database_code 7028467
_alert_response
;
Alert C CHEMW01, CHEMW03, DENSD01, PLAT046, PLAT068 Calculated and 
Reported Values for formula, absorption coefficient, molecular mass and F000 value.
Response
One water molecule was present as the solvent molecule which was 
removed using SQUEEZE. Thus two hydrogen atoms and one oxygen atom 
of water molecule were added to the chemical formula to adjust 
the density, molecular mass and F000 value. 
Results in the chemical_formula_moiety 
C34 H40 N14 Na Ni2 O5, Cl O4, H2 O.


;

loop_
_symmetry_equiv_pos_as_xyz
'x, y, z'
'-x, y+1/2, -z+1/2'
'-x, -y, -z'
'x, -y-1/2, z-1/2'

loop_
_atom_site_label
_atom_site_type_symbol
_atom_site_fract_x
_atom_site_fract_y
_atom_site_fract_z
_atom_site_U_iso_or_equiv
_atom_site_adp_type
_atom_site_occupancy
_atom_site_symmetry_multiplicity
_atom_site_calc_flag
_atom_site_refinement_flags
Ni1 Ni 0.13381(4) -0.00101(2) 0.340390(19) 0.04856(16) Uani 1 1 d .
Ni2 Ni 0.20903(4) -0.18670(2) 0.27806(2) 0.05120(17) Uani 1 1 d .
Cl1 Cl 0.53201(12) -0.17756(6) 0.55148(6) 0.0794(3) Uani 1 1 d .
Na1 Na -0.03327(16) -0.07698(8) 0.21299(7) 0.0763(5) Uani 1 1 d .
O1 O -0.0313(2) -0.00384(11) 0.28921(11) 0.0518(6) Uani 1 1 d .
O3 O 0.0620(2) -0.17472(11) 0.21718(10) 0.0521(6) Uani 1 1 d .
O2 O -0.2188(2) -0.01297(13) 0.20686(13) 0.0687(8) Uani 1 1 d .
O4 O -0.1583(3) -0.16203(13) 0.16276(13) 0.0705(8) Uani 1 1 d .
N13 N 0.0941(3) -0.09156(13) 0.37259(12) 0.0518(8) Uani 1 1 d .
N10 N 0.1198(3) -0.27075(14) 0.31208(14) 0.0552(8) Uani 1 1 d .
N6 N 0.2743(3) -0.09557(15) 0.25385(14) 0.0563(8) Uani 1 1 d .
N2 N 0.0549(3) 0.04505(14) 0.40540(13) 0.0588(8) Uani 1 1 d .
N14 N 0.1152(2) -0.14786(13) 0.34626(12) 0.0454(7) Uani 1 1 d .
N3 N 0.1831(3) 0.08365(15) 0.29322(13) 0.0544(8) Uani 1 1 d .
C34 C 0.0537(4) -0.19079(17) 0.37508(16) 0.0525(9) Uani 1 1 d .
N7 N 0.2309(2) -0.03985(14) 0.27260(12) 0.0488(7) Uani 1 1 d .
N9 N 0.2982(3) -0.23397(17) 0.21730(16) 0.0697(10) Uani 1 1 d .
N1 N 0.2953(4) 0.00982(19) 0.40277(16) 0.0674(10) Uani 1 1 d .
N4 N 0.3525(3) -0.0210(2) 0.20248(17) 0.0791(11) Uani 1 1 d .
N12 N 0.0213(4) -0.10057(16) 0.41498(15) 0.0810(12) Uani 1 1 d .
C27 C 0.0402(4) -0.20515(17) 0.16677(16) 0.0543(9) Uani 1 1 d .
C5 C -0.1555(4) 0.04844(19) 0.35851(19) 0.0646(11) Uani 1 1 d .
C16 C 0.2522(3) 0.07215(18) 0.24765(17) 0.0549(10) Uani 1 1 d .
N8 N 0.3747(4) -0.2086(3) 0.3343(2) 0.0845(13) Uani 1 1 d .
C33 C 0.0558(4) -0.25809(18) 0.35882(16) 0.0551(9) Uani 1 1 d .
C17 C 0.2800(3) 0.00412(19) 0.23976(17) 0.0547(10) Uani 1 1 d .
C22 C 0.1281(4) -0.24422(18) 0.13991(16) 0.0631(11) Uani 1 1 d .
C9 C -0.2412(4) 0.01552(18) 0.2600(2) 0.0632(11) Uani 1 1 d .
N5 N 0.3472(3) -0.08442(19) 0.21189(17) 0.0778(11) Uani 1 1 d .
C10 C -0.1370(4) 0.01927(17) 0.30259(17) 0.0524(9) Uani 1 1 d .
N11 N -0.0080(4) -0.16379(16) 0.41679(16) 0.0831(12) Uani 1 1 d .
C26 C -0.0782(4) -0.19974(19) 0.13502(18) 0.0633(11) Uani 1 1 d .
C21 C 0.2523(5) -0.2540(2) 0.1663(2) 0.0712(12) Uani 1 1 d .
H21 H 0.3057 -0.2777 0.1436 0.085 Uiso 1 1 calc R
C15 C 0.2899(4) 0.1200(2) 0.2121(2) 0.0738(12) Uani 1 1 d .
H15 H 0.3421 0.1108 0.1816 0.089 Uiso 1 1 calc R
C14 C 0.2515(4) 0.1810(2) 0.2211(2) 0.0828(14) Uani 1 1 d .
H14 H 0.2744 0.2145 0.1958 0.099 Uiso 1 1 calc R
C25 C -0.1068(5) -0.2316(2) 0.0815(2) 0.0889(15) Uani 1 1 d .
H25 H -0.1878 -0.2282 0.0614 0.107 Uiso 1 1 calc R
C32 C -0.0031(4) -0.30493(19) 0.38889(19) 0.0690(12) Uani 1 1 d .
H32 H -0.0464 -0.2945 0.4223 0.083 Uiso 1 1 calc R
C3 C 0.1412(5) 0.0621(2) 0.45751(18) 0.0825(14) Uani 1 1 d .
H3A H 0.0983 0.0609 0.4944 0.099 Uiso 1 1 calc R
H3B H 0.1735 0.1059 0.4527 0.099 Uiso 1 1 calc R
C29 C 0.1224(4) -0.3306(2) 0.29375(19) 0.0697(12) Uani 1 1 d .
H29 H 0.1657 -0.3402 0.2601 0.084 Uiso 1 1 calc R
C2 C 0.2468(5) 0.0142(2) 0.46191(18) 0.0799(13) Uani 1 1 d .
H2A H 0.3132 0.0283 0.4926 0.096 Uiso 1 1 calc R
H2B H 0.2168 -0.0281 0.4738 0.096 Uiso 1 1 calc R
C4 C -0.0601(5) 0.05850(19) 0.40613(18) 0.0667(12) Uani 1 1 d .
H4 H -0.0842 0.0770 0.4419 0.080 Uiso 1 1 calc R
C24 C -0.0204(7) -0.2681(2) 0.0569(2) 0.0944(17) Uani 1 1 d .
H24 H -0.0413 -0.2892 0.0198 0.113 Uiso 1 1 calc R
C12 C 0.1485(4) 0.1434(2) 0.30192(18) 0.0654(11) Uani 1 1 d .
H12 H 0.1000 0.1521 0.3339 0.078 Uiso 1 1 calc R
C23 C 0.0941(6) -0.2742(2) 0.0853(2) 0.0838(14) Uani 1 1 d .
H23 H 0.1533 -0.2997 0.0676 0.101 Uiso 1 1 calc R
C13 C 0.1801(4) 0.1938(2) 0.2662(2) 0.0752(12) Uani 1 1 d .
H13 H 0.1528 0.2360 0.2731 0.090 Uiso 1 1 calc R
C30 C 0.0664(4) -0.3793(2) 0.3206(2) 0.0737(12) Uani 1 1 d .
H30 H 0.0714 -0.4217 0.3059 0.088 Uiso 1 1 calc R
O6 O 0.5876(5) -0.1601(2) 0.60989(19) 0.1543(18) Uani 1 1 d .
C11 C -0.3054(5) -0.0027(3) 0.1567(3) 0.0998(17) Uani 1 1 d .
H11A H -0.3846 -0.0222 0.1637 0.150 Uiso 1 1 calc R
H11B H -0.2748 -0.0219 0.1212 0.150 Uiso 1 1 calc R
H11C H -0.3169 0.0434 0.1502 0.150 Uiso 1 1 calc R
C31 C 0.0024(4) -0.3668(2) 0.3692(2) 0.0786(13) Uani 1 1 d .
H31 H -0.0369 -0.4003 0.3887 0.094 Uiso 1 1 calc R
C20 C 0.4286(4) -0.2467(3) 0.2375(2) 0.0986(17) Uani 1 1 d .
H20A H 0.4801 -0.2090 0.2302 0.118 Uiso 1 1 calc R
H20B H 0.4589 -0.2837 0.2157 0.118 Uiso 1 1 calc R
C6 C -0.2738(5) 0.0712(2) 0.3686(3) 0.0869(15) Uani 1 1 d .
H6 H -0.2865 0.0895 0.4062 0.104 Uiso 1 1 calc R
C8 C -0.3555(4) 0.0396(2) 0.2706(3) 0.0822(14) Uani 1 1 d .
H8 H -0.4237 0.0370 0.2407 0.099 Uiso 1 1 calc R
C7 C -0.3693(5) 0.0675(3) 0.3254(3) 0.1013(18) Uani 1 1 d .
H7 H -0.4476 0.0843 0.3328 0.122 Uiso 1 1 calc R
C1 C 0.3962(5) -0.0360(3) 0.4026(2) 0.0936(15) Uani 1 1 d .
H1A H 0.4648 -0.0228 0.4316 0.140 Uiso 1 1 calc R
H1B H 0.4245 -0.0378 0.3625 0.140 Uiso 1 1 calc R
H1C H 0.3671 -0.0784 0.4135 0.140 Uiso 1 1 calc R
O9 O 0.5329(10) -0.1293(3) 0.5166(4) 0.320(6) Uani 1 1 d .
O7 O 0.5931(6) -0.2216(4) 0.5249(3) 0.259(4) Uani 1 1 d .
O8 O 0.4144(6) -0.1885(5) 0.5468(3) 0.288(5) Uani 1 1 d .
C19 C 0.4353(5) -0.2609(3) 0.3038(3) 0.115(2) Uani 1 1 d .
H19A H 0.3932 -0.3019 0.3104 0.138 Uiso 1 1 calc R
H19B H 0.5228 -0.2647 0.3206 0.138 Uiso 1 1 calc R
C18 C 0.3694(5) -0.2256(3) 0.3978(2) 0.1054(18) Uani 1 1 d .
H18A H 0.3182 -0.2639 0.4005 0.158 Uiso 1 1 calc R
H18B H 0.3332 -0.1902 0.4186 0.158 Uiso 1 1 calc R
H18C H 0.4532 -0.2342 0.4165 0.158 Uiso 1 1 calc R
C28 C -0.2874(5) -0.1672(3) 0.1427(3) 0.1025(18) Uani 1 1 d .
H28A H -0.3038 -0.1467 0.1034 0.154 Uiso 1 1 calc R
H28B H -0.3360 -0.1460 0.1715 0.154 Uiso 1 1 calc R
H28C H -0.3107 -0.2124 0.1395 0.154 Uiso 1 1 calc R
O5 O 0.0374(5) -0.0361(2) 0.1260(2) 0.1274(15) Uani 1 1 d .
H5A H 0.0058 -0.0591 0.1002 0.15(3) Uiso 1 1 d R
H5B H 0.0662 -0.0097 0.1169 0.56(14) Uiso 1 1 d R
H1N H 0.333(5) 0.048(3) 0.395(2) 0.12(2) Uiso 1 1 d .
H8N H 0.411(6) -0.176(3) 0.334(3) 0.12(3) Uiso 1 1 d .

loop_
_atom_site_aniso_label
_atom_site_aniso_U_11
_atom_site_aniso_U_22
_atom_site_aniso_U_33
_atom_site_aniso_U_23
_atom_site_aniso_U_13
_atom_site_aniso_U_12
Ni1 0.0574(3) 0.0469(3) 0.0425(3) -0.0050(2) 0.0109(2) -0.0044(2)
Ni2 0.0516(3) 0.0531(3) 0.0499(3) -0.0072(2) 0.0100(2) 0.0085(2)
Cl1 0.0751(8) 0.0880(9) 0.0770(8) 0.0028(7) 0.0177(6) 0.0045(6)
Na1 0.0858(12) 0.0609(10) 0.0786(11) -0.0207(8) -0.0096(9) 0.0154(9)
O1 0.0515(15) 0.0497(15) 0.0554(15) -0.0085(11) 0.0108(12) -0.0025(11)
O3 0.0607(16) 0.0530(15) 0.0425(13) -0.0166(11) 0.0043(11) 0.0025(12)
O2 0.0626(18) 0.0633(19) 0.077(2) -0.0061(15) -0.0069(15) 0.0069(14)
O4 0.0680(19) 0.0578(18) 0.081(2) -0.0082(15) -0.0185(15) 0.0009(14)
N13 0.072(2) 0.0398(18) 0.0460(17) -0.0024(14) 0.0175(15) -0.0020(15)
N10 0.069(2) 0.0407(18) 0.0562(19) -0.0023(15) 0.0069(16) 0.0068(15)
N6 0.0527(19) 0.058(2) 0.0599(19) -0.0101(16) 0.0152(15) 0.0031(15)
N2 0.081(2) 0.051(2) 0.0471(18) -0.0105(15) 0.0193(17) -0.0100(17)
N14 0.0487(17) 0.0429(17) 0.0456(16) -0.0061(13) 0.0095(13) 0.0010(14)
N3 0.061(2) 0.055(2) 0.0489(17) -0.0060(15) 0.0137(15) -0.0146(16)
C34 0.065(2) 0.045(2) 0.049(2) -0.0011(17) 0.0125(18) 0.0037(18)
N7 0.0457(17) 0.054(2) 0.0468(17) -0.0033(15) 0.0066(14) -0.0009(15)
N9 0.069(2) 0.068(2) 0.075(2) -0.0091(19) 0.0227(19) 0.0183(18)
N1 0.082(3) 0.062(2) 0.057(2) -0.0058(17) 0.0022(18) -0.011(2)
N4 0.074(2) 0.082(3) 0.088(3) -0.008(2) 0.040(2) -0.012(2)
N12 0.134(3) 0.050(2) 0.069(2) -0.0004(17) 0.060(2) 0.002(2)
C27 0.074(3) 0.041(2) 0.048(2) -0.0009(17) 0.0045(19) -0.0019(19)
C5 0.070(3) 0.052(2) 0.076(3) -0.007(2) 0.030(2) -0.002(2)
C16 0.045(2) 0.059(3) 0.061(2) 0.0034(19) 0.0084(18) -0.0120(18)
N8 0.074(3) 0.097(4) 0.081(3) -0.010(3) 0.002(2) 0.034(3)
C33 0.063(2) 0.047(2) 0.056(2) -0.0001(18) 0.0081(19) 0.0042(18)
C17 0.045(2) 0.068(3) 0.054(2) -0.007(2) 0.0155(18) -0.0077(18)
C22 0.099(3) 0.049(2) 0.044(2) -0.0076(18) 0.023(2) 0.000(2)
C9 0.062(3) 0.040(2) 0.088(3) 0.000(2) 0.011(2) -0.0043(19)
N5 0.072(2) 0.080(3) 0.088(3) -0.008(2) 0.042(2) -0.005(2)
C10 0.056(2) 0.038(2) 0.065(2) 0.0038(17) 0.019(2) -0.0018(17)
N11 0.133(3) 0.051(2) 0.075(2) 0.0000(18) 0.061(2) 0.002(2)
C26 0.089(3) 0.043(2) 0.055(2) -0.0053(19) -0.005(2) -0.006(2)
C21 0.093(3) 0.062(3) 0.064(3) -0.012(2) 0.033(3) 0.010(2)
C15 0.065(3) 0.074(3) 0.086(3) 0.006(3) 0.023(2) -0.012(2)
C14 0.074(3) 0.073(3) 0.102(4) 0.017(3) 0.015(3) -0.020(3)
C25 0.128(4) 0.069(3) 0.063(3) -0.003(3) -0.025(3) -0.007(3)
C32 0.089(3) 0.051(3) 0.070(3) 0.000(2) 0.021(2) 0.003(2)
C3 0.110(4) 0.091(3) 0.048(2) -0.023(2) 0.019(2) -0.011(3)
C29 0.085(3) 0.059(3) 0.065(3) -0.005(2) 0.007(2) 0.013(2)
C2 0.109(4) 0.081(3) 0.049(2) -0.005(2) 0.001(2) -0.012(3)
C4 0.093(3) 0.052(3) 0.061(3) -0.013(2) 0.035(3) -0.007(2)
C24 0.172(6) 0.062(3) 0.048(3) -0.012(2) 0.006(3) 0.000(4)
C12 0.080(3) 0.056(3) 0.062(3) -0.009(2) 0.016(2) -0.014(2)
C23 0.135(5) 0.067(3) 0.052(3) -0.009(2) 0.020(3) 0.002(3)
C13 0.084(3) 0.063(3) 0.079(3) 0.000(2) 0.012(3) -0.013(2)
C30 0.096(3) 0.043(2) 0.083(3) -0.009(2) 0.012(3) 0.013(2)
O6 0.171(4) 0.192(5) 0.092(3) -0.035(3) -0.025(3) 0.010(4)
C11 0.087(4) 0.103(4) 0.104(4) 0.001(3) -0.017(3) 0.019(3)
C31 0.093(3) 0.047(3) 0.097(4) 0.005(2) 0.017(3) -0.004(2)
C20 0.070(3) 0.123(5) 0.106(4) -0.025(3) 0.023(3) 0.031(3)
C6 0.076(3) 0.078(3) 0.115(4) -0.016(3) 0.048(3) 0.000(3)
C8 0.057(3) 0.068(3) 0.123(4) -0.002(3) 0.015(3) 0.001(2)
C7 0.065(3) 0.091(4) 0.155(6) -0.022(4) 0.048(4) -0.006(3)
C1 0.094(4) 0.101(4) 0.082(3) -0.005(3) -0.013(3) 0.022(3)
O9 0.502(15) 0.179(6) 0.237(8) 0.107(6) -0.161(9) -0.146(8)
O7 0.235(6) 0.370(10) 0.155(5) -0.115(6) -0.066(5) 0.192(7)
O8 0.166(5) 0.512(14) 0.203(6) -0.192(8) 0.092(5) -0.170(7)
C19 0.083(4) 0.129(5) 0.130(5) -0.015(4) 0.000(3) 0.045(3)
C18 0.102(4) 0.121(5) 0.088(4) 0.002(3) -0.020(3) 0.030(3)
C28 0.084(4) 0.094(4) 0.120(4) -0.013(3) -0.035(3) -0.004(3)
O5 0.164(4) 0.094(3) 0.129(3) -0.007(3) 0.040(3) -0.005(3)

loop_
_atom_type_symbol
_atom_type_description
_atom_type_scat_dispersion_real
_atom_type_scat_dispersion_imag
_atom_type_scat_source
C C 0.0033 0.0016 'International Tables Vol C Tables 4.2.6.8 and 6.1.1.4'
H H 0.0000 0.0000 'International Tables Vol C Tables 4.2.6.8 and 6.1.1.4'
N N 0.0061 0.0033 'International Tables Vol C Tables 4.2.6.8 and 6.1.1.4'
O O 0.0106 0.0060 'International Tables Vol C Tables 4.2.6.8 and 6.1.1.4'
Na Na 0.0362 0.0249 'International Tables Vol C Tables 4.2.6.8 and 6.1.1.4'
Cl Cl 0.1484 0.1585 'International Tables Vol C Tables 4.2.6.8 and 6.1.1.4'
Ni Ni 0.3393 1.1124 'International Tables Vol C Tables 4.2.6.8 and 6.1.1.4'

loop_
_geom_angle_atom_site_label_1
_geom_angle_atom_site_label_2
_geom_angle_atom_site_label_3
_geom_angle
N2 Ni1 O1 90.46(12)
N2 Ni1 N13 93.81(11)
O1 Ni1 N13 88.17(11)
N2 Ni1 N7 173.13(12)
O1 Ni1 N7 93.34(10)
N13 Ni1 N7 92.03(11)
N2 Ni1 N1 81.70(14)
O1 Ni1 N1 172.13(12)
N13 Ni1 N1 93.08(14)
N7 Ni1 N1 94.38(12)
N2 Ni1 N3 96.13(12)
O1 Ni1 N3 89.72(11)
N13 Ni1 N3 169.85(11)
N7 Ni1 N3 78.19(11)
N1 Ni1 N3 90.37(13)
N2 Ni1 Na1 124.79(10)
O1 Ni1 Na1 36.06(7)
N13 Ni1 Na1 76.64(9)
N7 Ni1 Na1 60.23(8)
N1 Ni1 Na1 151.63(10)
N3 Ni1 Na1 95.92(9)
N9 Ni2 O3 90.24(12)
N9 Ni2 N14 173.29(13)
O3 Ni2 N14 92.10(10)
N9 Ni2 N6 94.17(13)
O3 Ni2 N6 88.69(11)
N14 Ni2 N6 92.18(11)
N9 Ni2 N8 82.01(15)
O3 Ni2 N8 172.08(13)
N14 Ni2 N8 95.44(13)
N6 Ni2 N8 93.45(19)
N9 Ni2 N10 95.82(13)
O3 Ni2 N10 89.30(11)
N14 Ni2 N10 77.92(11)
N6 Ni2 N10 169.82(11)
N8 Ni2 N10 89.90(19)
O9 Cl1 O8 99.1(6)
O9 Cl1 O7 104.0(6)
O8 Cl1 O7 112.2(5)
O9 Cl1 O6 109.2(4)
O8 Cl1 O6 116.3(3)
O7 Cl1 O6 114.1(3)
O3 Na1 O1 126.51(11)
O3 Na1 O5 100.20(13)
O1 Na1 O5 113.60(17)
O3 Na1 O2 150.45(12)
O1 Na1 O2 67.50(10)
O5 Na1 O2 95.24(13)
O3 Na1 O4 66.20(10)
O1 Na1 O4 142.46(13)
O5 Na1 O4 95.46(18)
O2 Na1 O4 87.46(11)
O3 Na1 C27 23.73(9)
O1 Na1 C27 150.23(12)
O5 Na1 C27 85.28(15)
O2 Na1 C27 136.34(12)
O4 Na1 C27 49.22(10)
O3 Na1 C26 48.10(10)
O1 Na1 C26 163.16(13)
O5 Na1 C26 83.03(17)
O2 Na1 C26 110.01(12)
O4 Na1 C26 24.91(10)
C27 Na1 C26 26.55(10)
O3 Na1 Ni1 99.90(8)
O1 Na1 Ni1 31.43(7)
O5 Na1 Ni1 108.73(17)
O2 Na1 Ni1 98.75(8)
O4 Na1 Ni1 154.23(10)
C27 Na1 Ni1 122.47(9)
C26 Na1 Ni1 147.95(9)
O3 Na1 H5A 92.9
O1 Na1 H5A 129.1
O5 Na1 H5A 17.2
O2 Na1 H5A 94.6
O4 Na1 H5A 78.2
C27 Na1 H5A 73.9
C26 Na1 H5A 67.0
Ni1 Na1 H5A 125.7
C10 O1 Ni1 127.2(2)
C10 O1 Na1 118.4(2)
Ni1 O1 Na1 112.50(11)
C27 O3 Ni2 126.4(2)
C27 O3 Na1 111.1(2)
Ni2 O3 Na1 117.66(11)
C9 O2 C11 117.7(3)
C9 O2 Na1 114.2(2)
C11 O2 Na1 128.1(3)
C26 O4 C28 117.4(3)
C26 O4 Na1 106.3(2)
C28 O4 Na1 132.9(3)
N12 N13 N14 109.5(3)
N12 N13 Ni1 122.8(2)
N14 N13 Ni1 126.3(2)
C29 N10 C33 117.4(3)
C29 N10 Ni2 129.2(3)
C33 N10 Ni2 113.4(2)
N5 N6 N7 109.1(3)
N5 N6 Ni2 125.8(3)
N7 N6 Ni2 124.3(2)
C4 N2 C3 118.8(3)
C4 N2 Ni1 126.9(3)
C3 N2 Ni1 114.2(3)
C34 N14 N13 105.3(3)
C34 N14 Ni2 113.6(2)
N13 N14 Ni2 141.1(2)
C12 N3 C16 117.9(3)
C12 N3 Ni1 127.9(3)
C16 N3 Ni1 114.2(2)
N14 C34 N11 111.6(3)
N14 C34 C33 120.8(3)
N11 C34 C33 127.5(3)
C17 N7 N6 104.8(3)
C17 N7 Ni1 113.2(2)
N6 N7 Ni1 141.4(2)
C21 N9 C20 119.8(4)
C21 N9 Ni2 126.9(3)
C20 N9 Ni2 113.3(3)
C1 N1 C2 112.3(4)
C1 N1 Ni1 119.7(3)
C2 N1 Ni1 104.5(3)
C1 N1 H1N 103(3)
C2 N1 H1N 108(3)
Ni1 N1 H1N 109(3)
C17 N4 N5 104.9(3)
N13 N12 N11 108.7(3)
O3 C27 C26 118.5(3)
O3 C27 C22 125.1(4)
C26 C27 C22 116.4(4)
O3 C27 Na1 45.17(17)
C26 C27 Na1 81.0(2)
C22 C27 Na1 149.6(3)
C6 C5 C10 119.7(4)
C6 C5 C4 115.8(4)
C10 C5 C4 124.4(4)
N3 C16 C15 122.2(4)
N3 C16 C17 113.6(3)
C15 C16 C17 124.1(4)
C18 N8 C19 109.2(5)
C18 N8 Ni2 120.6(3)
C19 N8 Ni2 105.8(3)
C18 N8 H8N 106(5)
C19 N8 H8N 113(5)
Ni2 N8 H8N 102(5)
N10 C33 C32 122.9(3)
N10 C33 C34 114.2(3)
C32 C33 C34 123.0(3)
N4 C17 N7 112.1(4)
N4 C17 C16 127.4(4)
N7 C17 C16 120.5(3)
C23 C22 C21 117.1(4)
C23 C22 C27 119.8(4)
C21 C22 C27 123.1(4)
O2 C9 C8 123.1(4)
O2 C9 C10 114.4(3)
C8 C9 C10 122.5(4)
N6 N5 N4 109.1(3)
O1 C10 C9 119.2(3)
O1 C10 C5 124.3(4)
C9 C10 C5 116.5(4)
C34 N11 N12 104.8(3)
O4 C26 C25 125.2(4)
O4 C26 C27 113.9(3)
C25 C26 C27 120.9(4)
O4 C26 Na1 48.79(17)
C25 C26 Na1 153.4(3)
C27 C26 Na1 72.5(2)
N9 C21 C22 126.4(4)
N9 C21 H21 116.8
C22 C21 H21 116.8
C14 C15 C16 119.0(4)
C14 C15 H15 120.5
C16 C15 H15 120.5
C13 C14 C15 120.0(4)
C13 C14 H14 120.0
C15 C14 H14 120.0
C24 C25 C26 121.1(5)
C24 C25 H25 119.5
C26 C25 H25 119.5
C31 C32 C33 118.4(4)
C31 C32 H32 120.8
C33 C32 H32 120.8
N2 C3 C2 108.0(3)
N2 C3 H3A 110.1
C2 C3 H3A 110.1
N2 C3 H3B 110.1
C2 C3 H3B 110.1
H3A C3 H3B 108.4
N10 C29 C30 123.3(4)
N10 C29 H29 118.4
C30 C29 H29 118.4
N1 C2 C3 108.5(4)
N1 C2 H2A 110.0
C3 C2 H2A 110.0
N1 C2 H2B 110.0
C3 C2 H2B 110.0
H2A C2 H2B 108.4
N2 C4 C5 126.4(4)
N2 C4 H4 116.8
C5 C4 H4 116.8
C23 C24 C25 120.1(5)
C23 C24 H24 119.9
C25 C24 H24 119.9
N3 C12 C13 122.8(4)
N3 C12 H12 118.6
C13 C12 H12 118.6
C24 C23 C22 121.6(5)
C24 C23 H23 119.2
C22 C23 H23 119.2
C14 C13 C12 118.1(4)
C14 C13 H13 120.9
C12 C13 H13 120.9
C29 C30 C31 119.6(4)
C29 C30 H30 120.2
C31 C30 H30 120.2
O2 C11 H11A 109.5
O2 C11 H11B 109.5
H11A C11 H11B 109.5
O2 C11 H11C 109.5
H11A C11 H11C 109.5
H11B C11 H11C 109.5
C32 C31 C30 118.4(4)
C32 C31 H31 120.8
C30 C31 H31 120.8
N9 C20 C19 106.9(4)
N9 C20 H20A 110.4
C19 C20 H20A 110.4
N9 C20 H20B 110.4
C19 C20 H20B 110.4
H20A C20 H20B 108.6
C7 C6 C5 120.9(5)
C7 C6 H6 119.5
C5 C6 H6 119.5
C9 C8 C7 119.0(5)
C9 C8 H8 120.5
C7 C8 H8 120.5
C6 C7 C8 121.3(5)
C6 C7 H7 119.4
C8 C7 H7 119.4
N1 C1 H1A 109.5
N1 C1 H1B 109.5
H1A C1 H1B 109.5
N1 C1 H1C 109.5
H1A C1 H1C 109.5
H1B C1 H1C 109.5
N8 C19 C20 109.3(4)
N8 C19 H19A 109.8
C20 C19 H19A 109.8
N8 C19 H19B 109.8
C20 C19 H19B 109.8
H19A C19 H19B 108.3
N8 C18 H18A 109.5
N8 C18 H18B 109.5
H18A C18 H18B 109.5
N8 C18 H18C 109.5
H18A C18 H18C 109.5
H18B C18 H18C 109.5
O4 C28 H28A 109.5
O4 C28 H28B 109.5
H28A C28 H28B 109.5
O4 C28 H28C 109.5
H28A C28 H28C 109.5
H28B C28 H28C 109.5
Na1 O5 H5A 103.3
Na1 O5 H5B 138.8
H5A O5 H5B 116.8

loop_
_geom_bond_atom_site_label_1
_geom_bond_atom_site_label_2
_geom_bond_distance
Ni1 N2 2.010(3)
Ni1 O1 2.032(2)
Ni1 N13 2.088(3)
Ni1 N7 2.099(3)
Ni1 N1 2.144(4)
Ni1 N3 2.158(3)
Ni1 Na1 3.5996(16)
Ni2 N9 2.009(3)
Ni2 O3 2.011(2)
Ni2 N14 2.086(3)
Ni2 N6 2.124(3)
Ni2 N8 2.142(4)
Ni2 N10 2.183(3)
Cl1 O9 1.278(6)
Cl1 O8 1.291(6)
Cl1 O7 1.313(5)
Cl1 O6 1.435(4)
Na1 O3 2.290(3)
Na1 O1 2.294(3)
Na1 O5 2.331(5)
Na1 O2 2.412(3)
Na1 O4 2.445(3)
Na1 C27 3.012(4)
Na1 C26 3.119(4)
Na1 H5A 2.6340
O1 C10 1.307(4)
O3 C27 1.299(4)
O2 C9 1.377(5)
O2 C11 1.410(5)
O4 C26 1.369(5)
O4 C28 1.434(5)
N13 N12 1.310(4)
N13 N14 1.348(4)
N10 C29 1.320(5)
N10 C33 1.341(4)
N6 N5 1.310(4)
N6 N7 1.341(4)
N2 C4 1.282(5)
N2 C3 1.468(5)
N14 C34 1.325(4)
N3 C12 1.326(5)
N3 C16 1.349(4)
C34 N11 1.330(5)
C34 C33 1.456(5)
N7 C17 1.324(4)
N9 C21 1.272(5)
N9 C20 1.468(5)
N1 C1 1.457(6)
N1 C2 1.479(5)
N1 H1N 0.92(5)
N4 C17 1.314(5)
N4 N5 1.345(5)
N12 N11 1.362(4)
C27 C26 1.411(5)
C27 C22 1.434(5)
C5 C6 1.410(6)
C5 C10 1.427(5)
C5 C4 1.428(6)
C16 C15 1.368(5)
C16 C17 1.470(5)
N8 C18 1.477(6)
N8 C19 1.478(6)
N8 H8N 0.79(5)
C33 C32 1.383(5)
C22 C23 1.394(6)
C22 C21 1.433(6)
C9 C8 1.383(6)
C9 C10 1.408(6)
C26 C25 1.382(6)
C21 H21 0.9500
C15 C14 1.364(6)
C15 H15 0.9500
C14 C13 1.363(6)
C14 H14 0.9500
C25 C24 1.367(7)
C25 H25 0.9500
C32 C31 1.372(6)
C32 H32 0.9500
C3 C2 1.518(6)
C3 H3A 0.9900
C3 H3B 0.9900
C29 C30 1.357(6)
C29 H29 0.9500
C2 H2A 0.9900
C2 H2B 0.9900
C4 H4 0.9500
C24 C23 1.345(7)
C24 H24 0.9500
C12 C13 1.388(6)
C12 H12 0.9500
C23 H23 0.9500
C13 H13 0.9500
C30 C31 1.376(6)
C30 H30 0.9500
C11 H11A 0.9800
C11 H11B 0.9800
C11 H11C 0.9800
C31 H31 0.9500
C20 C19 1.512(7)
C20 H20A 0.9900
C20 H20B 0.9900
C6 C7 1.348(7)
C6 H6 0.9500
C8 C7 1.383(7)
C8 H8 0.9500
C7 H7 0.9500
C1 H1A 0.9800
C1 H1B 0.9800
C1 H1C 0.9800
C19 H19A 0.9900
C19 H19B 0.9900
C18 H18A 0.9800
C18 H18B 0.9800
C18 H18C 0.9800
C28 H28A 0.9800
C28 H28B 0.9800
C28 H28C 0.9800
O5 H5A 0.8025
O5 H5B 0.6761

loop_
_platon_squeeze_void_nr
_platon_squeeze_void_average_x
_platon_squeeze_void_average_y
_platon_squeeze_void_average_z
_platon_squeeze_void_volume
_platon_squeeze_void_count_electrons
_platon_squeeze_void_content
1 -0.016 0.000 0.000 657 29 ' '
2 -0.019 0.500 0.500 657 29 ' '
